data_7019371
loop_
_publ_author_name
'An, Haiyan'
'Zhang, Hua'
'Chen, Zhaofei'
'Li, Yangguang'
'Liu, Xuan'
'Chen, Hao'

_publ_section_title
;
 A series of three-dimensional architectures constructed from
 lanthanide-substituted polyoxometalosilicates and lanthanide cations or
 lanthanide-organic complexes as linkers.
;
_journal_issue 27
_journal_name_full 'Dalton transactions (Cambridge, England : 2003)'
_journal_page_first 8390
_journal_page_last 8400
_journal_paper_doi 10.1039/c2dt30251a
_journal_volume 41
_journal_year 2012
_chemical_formula_sum 'Ce5 H120 K O138 Si2 W22'
_chemical_formula_weight 7169.32
_chemical_name_systematic
;
?
;
_space_group_IT_number 14
_symmetry_cell_setting monoclinic
_symmetry_space_group_name_Hall '-P 2ybc'
_symmetry_space_group_name_H-M 'P 1 21/c 1'
_atom_sites_solution_primary direct
_atom_sites_solution_secondary difmap
_audit_creation_method SHELXL-97
_cell_angle_alpha 90.00
_cell_angle_beta 119.746(6)
_cell_angle_gamma 90.00
_cell_formula_units_Z 2
_cell_length_a 18.028(2)
_cell_length_b 17.745(2)
_cell_length_c 21.9366(17)
_cell_measurement_reflns_used 34957
_cell_measurement_temperature 185
_cell_measurement_theta_max 25.00
_cell_measurement_theta_min 1.30
_cell_volume 6093.0(11)
_computing_molecular_graphics 'Bruker SHELXTL'
_computing_publication_material 'Bruker SHELXTL'
_computing_structure_refinement 'SHELXL-97 (Sheldrick, 1997)'
_computing_structure_solution 'SHELXS-97 (Sheldrick, 1990)'
_diffrn_ambient_temperature 185
_diffrn_detector_area_resol_mean 0.01
_diffrn_measured_fraction_theta_full 0.997
_diffrn_measured_fraction_theta_max 0.997
_diffrn_measurement_device_type 'Bruker Smart Apex CCD'
_diffrn_measurement_method \w-2\q
_diffrn_radiation_monochromator graphite
_diffrn_radiation_source 'fine-focus sealed tube'
_diffrn_radiation_type MoK\a
_diffrn_radiation_wavelength 0.71073
_diffrn_reflns_av_R_equivalents 0.0496
_diffrn_reflns_av_sigmaI/netI 0.0499
_diffrn_reflns_limit_h_max 21
_diffrn_reflns_limit_h_min -21
_diffrn_reflns_limit_k_max 19
_diffrn_reflns_limit_k_min -21
_diffrn_reflns_limit_l_max 25
_diffrn_reflns_limit_l_min -26
_diffrn_reflns_number 34957
_diffrn_reflns_theta_full 25.00
_diffrn_reflns_theta_max 25.00
_diffrn_reflns_theta_min 1.30
_diffrn_standards_decay_% none
_diffrn_standards_interval_count 0
_diffrn_standards_interval_time 0
_diffrn_standards_number 0
_exptl_absorpt_coefficient_mu 22.680
_exptl_absorpt_correction_T_max 0.000
_exptl_absorpt_correction_T_min 0.0000
_exptl_absorpt_correction_type empirical
_exptl_absorpt_process_details 'ABSCOR by T.Higashi 8 March, 1995'
_exptl_crystal_colour yellow
_exptl_crystal_density_diffrn 3.908
_exptl_crystal_density_method 'not measured'
_exptl_crystal_description diamondoid
_exptl_crystal_F_000 6376
_exptl_crystal_size_max 0.45
_exptl_crystal_size_mid 0.38
_exptl_crystal_size_min 0.34
_refine_diff_density_max 3.243
_refine_diff_density_min -2.468
_refine_diff_density_rms 0.465
_refine_ls_extinction_method none
_refine_ls_goodness_of_fit_ref 1.058
_refine_ls_hydrogen_treatment constr
_refine_ls_matrix_type full
_refine_ls_number_parameters 718
_refine_ls_number_reflns 10684
_refine_ls_number_restraints 488
_refine_ls_restrained_S_all 1.037
_refine_ls_R_factor_all 0.0701
_refine_ls_R_factor_gt 0.0666
_refine_ls_shift/su_max 0.000
_refine_ls_shift/su_mean 0.000
_refine_ls_structure_factor_coef Fsqd
_refine_ls_weighting_details 'calc w=1/[\s^2^(Fo^2^)+(0.0100P)^2^+1500.0000P] where P=(Fo^2^+2Fc^2^)/3'
_refine_ls_weighting_scheme calc
_refine_ls_wR_factor_gt 0.1533
_refine_ls_wR_factor_ref 0.1550
_reflns_number_gt 10136
_reflns_number_total 10684
_reflns_threshold_expression >2sigma(I)
_cod_data_source_file c2dt30251a.txt
_cod_data_source_block ce4
_cod_depositor_comments
;
The following automatic conversions were performed:

'_symmetry_cell_setting' value 'Monoclinic' changed to 'monoclinic'
according to /home/saulius/struct/CIF-dictionaries/cif_core.dic
dictionary named 'cif_core.dic' version 2.4.1 from 2010-06-29.

Automatic conversion script
Id: cif_fix_values 1891 2012-01-12 08:04:46Z andrius 
;
_cod_original_sg_symbol_H-M P21/c
_cod_original_formula_sum 'H120 Ce5 K O138 Si2 W22'
_cod_database_code 7019371

loop_
_symmetry_equiv_pos_as_xyz
'x, y, z'
'-x, y+1/2, -z+1/2'
'-x, -y, -z'
'x, -y-1/2, z-1/2'

loop_
_atom_site_label
_atom_site_type_symbol
_atom_site_fract_x
_atom_site_fract_y
_atom_site_fract_z
_atom_site_U_iso_or_equiv
_atom_site_adp_type
_atom_site_occupancy
_atom_site_symmetry_multiplicity
_atom_site_calc_flag
_atom_site_refinement_flags
_atom_site_disorder_assembly
_atom_site_disorder_group
W1 W 0.59017(6) 0.62462(6) 0.30937(5) 0.0113(2) Uani 1 1 d . . .
W2 W 0.95121(6) 0.57753(6) 0.35151(5) 0.0117(2) Uani 1 1 d . . .
W3 W 0.60072(6) 0.47688(5) 0.11913(5) 0.0090(2) Uani 1 1 d . . .
W4 W 0.51415(6) 0.65590(6) 0.13279(5) 0.0102(2) Uani 1 1 d . . .
W5 W 0.82201(6) 0.58006(5) 0.42142(5) 0.0109(2) Uani 1 1 d . . .
W6 W 0.87021(6) 0.74166(5) 0.36756(5) 0.0107(2) Uani 1 1 d . . .
W7 W 0.80794(6) 0.43294(5) 0.22847(5) 0.0121(2) Uani 1 1 d . . .
W8 W 0.78074(6) 0.76878(5) 0.17204(5) 0.0098(2) Uani 1 1 d . . .
W9 W 0.67421(6) 0.43907(6) 0.29376(5) 0.0132(2) Uani 1 1 d . . .
W10 W 0.85296(6) 0.60537(6) 0.15548(5) 0.0106(2) Uani 1 1 d . . .
W11 W 0.64188(6) 0.78206(5) 0.25347(5) 0.0104(2) Uani 1 1 d . . .
Si1 Si 0.7327(4) 0.6115(3) 0.2396(3) 0.0037(11) Uani 1 1 d U . .
Ce1 Ce 0.61734(8) 0.65203(8) 0.00050(7) 0.0097(3) Uani 1 1 d . . .
Ce2 Ce 1.17805(9) 0.47575(8) 0.39356(7) 0.0168(3) Uani 1 1 d . . .
O1 O 0.8425(11) 0.5570(10) 0.5047(8) 0.015(4) Uani 1 1 d U . .
O2 O 0.7589(10) 0.6484(9) 0.1853(8) 0.009(3) Uani 1 1 d U . .
O3 O 0.7103(10) 0.5205(9) 0.2235(8) 0.009(3) Uani 1 1 d U . .
O4 O 0.6489(10) 0.6539(9) 0.2353(8) 0.010(3) Uani 1 1 d U . .
O5 O 0.8136(10) 0.6219(9) 0.3196(8) 0.010(3) Uani 1 1 d U . .
O6 O 0.6957(11) 0.7911(10) 0.1992(9) 0.016(4) Uani 1 1 d U . .
O7 O 0.8631(10) 0.6821(9) 0.4394(8) 0.010(3) Uani 1 1 d U . .
O8 O 0.9687(10) 0.6779(10) 0.3876(9) 0.016(4) Uani 1 1 d U . .
O9 O 0.7026(10) 0.7565(9) 0.0838(9) 0.013(3) Uani 1 1 d U . .
O10 O 0.7009(10) 0.4111(9) 0.1456(8) 0.011(3) Uani 1 1 d U . .
O11 O 0.7691(10) 0.4919(9) 0.3705(8) 0.013(4) Uani 1 1 d U . .
O12 O 0.5346(10) 0.5494(9) 0.1344(8) 0.008(3) Uani 1 1 d U . .
O13 O 0.5617(10) 0.6745(9) 0.0814(8) 0.013(3) Uani 1 1 d U . .
O14 O 1.0578(10) 0.5484(10) 0.3913(8) 0.013(4) Uani 1 1 d U . .
O15 O 0.7693(10) 0.6117(9) 0.0678(8) 0.012(3) Uani 1 1 d U . .
O16 O 0.7634(11) 0.3894(10) 0.2833(9) 0.019(4) Uani 1 1 d U . .
O17 O 0.7561(11) 0.7698(10) 0.3341(9) 0.017(4) Uani 1 1 d U . .
O18 O 0.5426(12) 0.6165(11) 0.3597(9) 0.023(4) Uani 1 1 d U . .
O19 O 0.4069(12) 0.6633(11) 0.0761(9) 0.023(4) Uani 1 1 d U . .
O20 O 0.9387(12) 0.5877(12) 0.1423(11) 0.029(5) Uani 1 1 d U . .
O21 O 0.5959(11) 0.4185(10) 0.2020(9) 0.016(4) Uani 1 1 d U . .
O22 O 0.7110(10) 0.6222(10) 0.3836(8) 0.011(3) Uani 1 1 d U . .
O23 O 0.9289(10) 0.6068(9) 0.2642(8) 0.011(3) Uani 1 1 d U . .
O24 O 0.8669(12) 0.3584(11) 0.2255(10) 0.025(4) Uani 1 1 d U . .
O25 O 0.9269(11) 0.5513(9) 0.4278(9) 0.015(4) Uani 1 1 d U . .
O26 O 0.6043(10) 0.7326(9) 0.3129(8) 0.010(3) Uani 1 1 d U . .
O27 O 0.6298(10) 0.5388(9) 0.0710(8) 0.011(3) Uani 1 1 d U . .
O28 O 0.8278(10) 0.5069(10) 0.1751(9) 0.014(4) Uani 1 1 d U . .
O29 O 0.8900(11) 0.4852(10) 0.3084(9) 0.017(4) Uani 1 1 d U . .
O30 O 0.8704(11) 0.7156(9) 0.1676(8) 0.013(3) Uani 1 1 d U . .
O31 O 0.5383(11) 0.7565(9) 0.1733(9) 0.014(4) Uani 1 1 d U . .
O32 O 0.4992(10) 0.6314(9) 0.2189(8) 0.012(3) Uani 1 1 d U . .
O33 O 0.5241(11) 0.4164(10) 0.0562(9) 0.019(4) Uani 1 1 d U . .
O34 O 0.8579(10) 0.7639(9) 0.2809(8) 0.010(3) Uani 1 1 d U . .
O35 O 0.6086(10) 0.5226(10) 0.2954(9) 0.015(4) Uani 1 1 d U . .
O36 O 0.9237(11) 0.8168(10) 0.4201(10) 0.022(4) Uani 1 1 d U . .
O37 O 0.6194(11) 0.8728(10) 0.2630(9) 0.019(4) Uani 1 1 d U . .
O38 O 0.8131(10) 0.8609(9) 0.1698(8) 0.013(3) Uani 1 1 d U . .
O39 O 0.6520(13) 0.3719(11) 0.3371(10) 0.029(5) Uani 1 1 d U . .
O1W O 0.6460(13) 0.5424(11) -0.0573(10) 0.028(5) Uani 1 1 d U . .
O2W O 0.5329(13) 0.6749(12) -0.1302(10) 0.027(4) Uani 1 1 d U . .
O3W O 0.7089(11) 0.7207(10) -0.0426(9) 0.019(4) Uani 1 1 d U . .
O4W O 0.5268(13) 0.7796(11) -0.0362(10) 0.027(4) Uani 1 1 d U . .
O5W O 1.1851(16) 0.6104(15) 0.3554(13) 0.049(6) Uani 1 1 d U . .
O6W O 1.0770(16) 0.4932(14) 0.2634(11) 0.042(6) Uani 1 1 d U . .
O7W O 1.2927(13) 0.3872(11) 0.4804(10) 0.029(5) Uani 1 1 d U . .
O8W O 1.0529(12) 0.3810(11) 0.3590(10) 0.027(4) Uani 1 1 d U . .
O9W O 1.3045(17) 0.4878(16) 0.3745(14) 0.053(7) Uani 1 1 d U . .
O10W O 1.2810(16) 0.5541(14) 0.5006(12) 0.046(6) Uani 1 1 d U . .
Ce3 Ce 0.9968(2) 0.88123(19) 0.55070(18) 0.0092(7) Uani 0.50 1 d PU . 1
O11W O 0.8984(17) 0.7700(15) 0.5506(14) 0.053(4) Uani 0.50 1 d PU . 1
O12W O 1.0216(19) 1.0226(18) 0.5757(17) 0.067(6) Uani 0.50 1 d PU . 1
O13W O 1.0773(19) 0.7628(18) 0.5588(16) 0.069(5) Uani 0.50 1 d PDU . 1
O14W O 1.097(2) 0.8510(18) 0.6729(17) 0.070(5) Uani 0.50 1 d PU . 1
O15W O 1.145(2) 0.9119(19) 0.5753(18) 0.075(5) Uani 0.50 1 d PU . 1
O16W O 0.849(3) 0.934(3) 0.484(3) 0.046(8) Uani 0.50 1 d PU . 1
K1 K 0.9624(11) 0.8930(8) 0.5346(8) 0.020(4) Uani 0.50 1 d PU A 2
O11X O 0.8984(17) 0.7700(15) 0.5506(14) 0.053(4) Uani 0.50 1 d PU B 2
O12X O 1.0216(19) 1.0226(18) 0.5757(17) 0.067(6) Uani 0.50 1 d PU A 2
O13X O 1.0773(19) 0.7628(18) 0.5588(16) 0.069(5) Uani 0.50 1 d PDU C 2
O14X O 1.097(2) 0.8510(18) 0.6729(17) 0.070(5) Uani 0.50 1 d PU D 2
O15X O 1.145(2) 0.9119(19) 0.5753(18) 0.075(5) Uani 0.50 1 d PU E 2
O16X O 0.804(3) 0.946(3) 0.435(3) 0.044(12) Uani 0.50 1 d PU F 2
O17W O 0.739(4) 0.991(4) 0.354(3) 0.068(17) Uiso 0.50 1 d P G 3
O18W O 0.5634(16) 0.8744(14) 0.0743(13) 0.046(6) Uiso 1 1 d . . .
O19W O 1.0587(17) 0.7118(16) 0.2683(14) 0.053(7) Uiso 1 1 d . . .
O20W O 1.0142(18) 0.3633(16) 0.2096(15) 0.057(7) Uiso 1 1 d . . .
O21W O 0.894(2) 1.1135(18) 0.5726(16) 0.069(8) Uiso 1 1 d . . .
O22W O 0.818(3) 0.551(2) -0.189(2) 0.098(12) Uiso 1 1 d . . .
O23W O 0.604(2) 0.495(2) -0.1863(19) 0.086(10) Uiso 1 1 d . . .
O24W O 0.652(2) 0.260(2) 0.1032(19) 0.084(10) Uiso 1 1 d . . .
O25W O 1.132(3) 0.740(3) 0.477(2) 0.112(14) Uiso 1 1 d . . .
O26W O 1.453(3) 0.548(3) 0.604(2) 0.048(11) Uiso 0.55 1 d P H 1
O26X O 1.453(4) 0.504(4) 0.551(3) 0.055(15) Uiso 0.45 1 d P I 2
O27W O 1.290(3) 0.710(3) 0.489(2) 0.121(15) Uiso 1 1 d . . .
O28W O 0.9565(13) 0.3817(12) 0.4313(10) 0.029(5) Uiso 1 1 d . . .
O29W O 0.7295(14) 1.0789(12) 0.5271(11) 0.034(5) Uiso 1 1 d . . .
O30W O 1.311(3) 0.627(3) 0.323(3) 0.053(13) Uiso 0.50 1 d P . .
O31W O 0.675(4) 0.366(4) -0.197(4) 0.10(2) Uiso 0.60 1 d P . .
O32W O 1.228(3) 0.756(6) 0.659(4) 0.11(4) Uiso 0.40 1 d PD . .

loop_
_atom_site_aniso_label
_atom_site_aniso_U_11
_atom_site_aniso_U_22
_atom_site_aniso_U_33
_atom_site_aniso_U_23
_atom_site_aniso_U_13
_atom_site_aniso_U_12
W1 0.0105(4) 0.0194(5) 0.0078(5) -0.0001(4) 0.0074(4) -0.0020(4)
W2 0.0071(4) 0.0138(5) 0.0108(5) -0.0005(4) 0.0018(4) 0.0020(4)
W3 0.0094(4) 0.0117(5) 0.0065(4) 0.0001(4) 0.0046(4) -0.0039(4)
W4 0.0072(4) 0.0192(5) 0.0065(4) -0.0001(4) 0.0052(4) 0.0008(4)
W5 0.0125(5) 0.0119(5) 0.0062(4) 0.0002(4) 0.0031(4) 0.0005(4)
W6 0.0112(5) 0.0107(5) 0.0082(5) -0.0023(4) 0.0033(4) -0.0023(4)
W7 0.0125(5) 0.0091(5) 0.0120(5) -0.0006(4) 0.0041(4) 0.0021(4)
W8 0.0136(5) 0.0110(5) 0.0094(5) -0.0013(4) 0.0093(4) -0.0042(4)
W9 0.0193(5) 0.0131(5) 0.0075(5) 0.0006(4) 0.0069(4) -0.0042(4)
W10 0.0098(4) 0.0144(5) 0.0114(5) -0.0015(4) 0.0082(4) -0.0008(4)
W11 0.0127(5) 0.0135(5) 0.0090(5) -0.0002(4) 0.0083(4) 0.0021(4)
Si1 0.0036(14) 0.0047(14) 0.0038(14) -0.0001(9) 0.0026(10) 0.0001(9)
Ce1 0.0124(6) 0.0130(7) 0.0071(6) -0.0013(5) 0.0074(5) -0.0054(5)
Ce2 0.0248(8) 0.0198(8) 0.0092(7) 0.0033(6) 0.0109(6) 0.0120(6)
O1 0.020(7) 0.018(7) 0.005(6) 0.001(5) 0.005(5) -0.001(6)
O2 0.009(3) 0.009(3) 0.009(3) 0.0001(10) 0.0044(18) -0.0002(10)
O3 0.009(3) 0.009(3) 0.010(3) 0.0002(10) 0.0046(18) -0.0002(10)
O4 0.010(3) 0.010(3) 0.010(3) 0.0001(10) 0.0049(18) -0.0001(10)
O5 0.010(3) 0.010(3) 0.010(3) 0.0002(10) 0.0051(18) -0.0001(10)
O6 0.018(7) 0.012(7) 0.015(7) 0.001(6) 0.004(6) -0.001(6)
O7 0.010(3) 0.010(3) 0.010(3) -0.0002(10) 0.0047(18) 0.0000(10)
O8 0.008(6) 0.019(7) 0.019(7) -0.001(6) 0.006(6) 0.000(6)
O9 0.015(7) 0.011(7) 0.015(7) -0.004(5) 0.010(6) -0.002(5)
O10 0.011(3) 0.011(3) 0.011(3) -0.0003(10) 0.0055(19) 0.0000(10)
O11 0.016(7) 0.013(7) 0.008(6) 0.001(5) 0.003(5) -0.003(6)
O12 0.008(3) 0.009(3) 0.009(3) 0.0000(10) 0.0044(18) 0.0000(10)
O13 0.011(6) 0.014(7) 0.010(7) -0.004(5) 0.003(5) 0.001(5)
O14 0.009(6) 0.018(7) 0.010(7) -0.005(6) 0.002(5) 0.004(5)
O15 0.015(7) 0.012(7) 0.010(6) -0.004(5) 0.007(5) 0.002(5)
O16 0.020(7) 0.021(7) 0.015(7) 0.003(6) 0.008(6) -0.004(6)
O17 0.022(7) 0.013(7) 0.015(7) -0.002(6) 0.009(6) 0.006(6)
O18 0.027(8) 0.028(8) 0.015(7) 0.003(6) 0.012(6) -0.002(6)
O19 0.020(7) 0.032(8) 0.018(7) -0.006(6) 0.011(6) 0.004(6)
O20 0.016(7) 0.035(8) 0.038(8) -0.010(7) 0.016(6) -0.005(6)
O21 0.019(7) 0.015(7) 0.013(7) 0.001(6) 0.007(6) -0.004(6)
O22 0.008(6) 0.020(7) 0.005(6) 0.000(5) 0.003(5) -0.001(5)
O23 0.013(6) 0.013(7) 0.008(6) -0.006(5) 0.006(5) 0.000(5)
O24 0.026(8) 0.026(8) 0.022(7) 0.001(6) 0.010(6) -0.001(6)
O25 0.015(7) 0.013(7) 0.013(7) 0.002(6) 0.004(6) 0.001(6)
O26 0.012(6) 0.015(7) 0.006(6) -0.003(5) 0.006(5) -0.004(5)
O27 0.011(3) 0.011(3) 0.011(3) 0.0000(10) 0.0052(19) -0.0002(10)
O28 0.010(6) 0.017(7) 0.015(7) 0.000(6) 0.006(5) 0.003(6)
O29 0.019(7) 0.013(7) 0.011(7) 0.001(6) 0.002(6) -0.005(6)
O30 0.020(7) 0.011(7) 0.013(7) 0.001(5) 0.011(6) -0.002(6)
O31 0.018(7) 0.009(7) 0.017(7) -0.003(6) 0.010(6) 0.003(6)
O32 0.012(3) 0.012(3) 0.012(3) 0.0002(10) 0.0059(19) -0.0002(10)
O33 0.020(7) 0.020(7) 0.015(7) 0.002(6) 0.006(6) -0.009(6)
O34 0.009(3) 0.010(3) 0.010(3) 0.0001(10) 0.0048(18) -0.0002(10)
O35 0.010(6) 0.019(7) 0.021(7) 0.000(6) 0.011(6) -0.002(6)
O36 0.020(7) 0.017(7) 0.023(7) -0.009(6) 0.007(6) 0.003(6)
O37 0.019(7) 0.020(7) 0.018(7) -0.001(6) 0.010(6) 0.005(6)
O38 0.013(4) 0.013(4) 0.012(4) -0.0002(10) 0.0064(19) -0.0002(10)
O39 0.038(8) 0.025(8) 0.020(7) 0.002(6) 0.013(6) -0.008(7)
O1W 0.036(8) 0.024(8) 0.029(8) -0.007(6) 0.022(7) 0.003(6)
O2W 0.031(8) 0.035(8) 0.015(7) 0.003(6) 0.012(6) -0.012(7)
O3W 0.020(7) 0.023(7) 0.015(7) 0.005(6) 0.010(6) -0.004(6)
O4W 0.030(8) 0.028(8) 0.022(8) 0.006(6) 0.013(6) -0.001(6)
O5W 0.048(9) 0.049(10) 0.053(10) 0.015(8) 0.028(8) 0.004(8)
O6W 0.051(9) 0.047(9) 0.028(8) 0.002(7) 0.019(7) 0.017(7)
O7W 0.034(8) 0.024(8) 0.023(8) 0.003(6) 0.009(6) 0.006(7)
O8W 0.028(8) 0.024(8) 0.027(8) -0.010(6) 0.011(6) 0.000(6)
O9W 0.052(10) 0.054(10) 0.060(10) 0.001(8) 0.032(8) 0.002(8)
O10W 0.049(9) 0.043(9) 0.036(9) -0.002(7) 0.012(7) 0.005(7)
Ce3 0.0061(15) 0.0128(15) 0.0109(15) -0.0034(12) 0.0060(13) -0.0015(13)
O11W 0.062(9) 0.054(9) 0.060(9) -0.011(8) 0.044(8) 0.001(8)
O12W 0.062(10) 0.067(10) 0.079(10) -0.027(9) 0.040(9) -0.004(9)
O13W 0.067(9) 0.064(9) 0.077(9) -0.010(8) 0.037(8) -0.001(8)
O14W 0.066(9) 0.066(9) 0.078(9) -0.009(8) 0.036(8) 0.000(8)
O15W 0.071(9) 0.070(9) 0.082(10) -0.012(8) 0.036(8) 0.000(8)
O16W 0.049(10) 0.049(10) 0.050(10) -0.007(8) 0.033(7) -0.001(8)
K1 0.025(5) 0.016(5) 0.018(5) 0.001(4) 0.011(4) -0.004(4)
O11X 0.062(9) 0.054(9) 0.060(9) -0.011(8) 0.044(8) 0.001(8)
O12X 0.062(10) 0.067(10) 0.079(10) -0.027(9) 0.040(9) -0.004(9)
O13X 0.067(9) 0.064(9) 0.077(9) -0.010(8) 0.037(8) -0.001(8)
O14X 0.066(9) 0.066(9) 0.078(9) -0.009(8) 0.036(8) 0.000(8)
O15X 0.071(9) 0.070(9) 0.082(10) -0.012(8) 0.036(8) 0.000(8)
O16X 0.042(14) 0.046(15) 0.047(14) 0.002(9) 0.024(10) 0.000(9)

loop_
_atom_type_symbol
_atom_type_description
_atom_type_scat_dispersion_real
_atom_type_scat_dispersion_imag
_atom_type_scat_source
H H 0.0000 0.0000 'International Tables Vol C Tables 4.2.6.8 and 6.1.1.4'
Ce Ce -0.2486 2.6331 'International Tables Vol C Tables 4.2.6.8 and 6.1.1.4'
K K 0.2009 0.2494 'International Tables Vol C Tables 4.2.6.8 and 6.1.1.4'
O O 0.0106 0.0060 'International Tables Vol C Tables 4.2.6.8 and 6.1.1.4'
Si Si 0.0817 0.0704 'International Tables Vol C Tables 4.2.6.8 and 6.1.1.4'
W W -0.8490 6.8722 'International Tables Vol C Tables 4.2.6.8 and 6.1.1.4'

loop_
_geom_angle_atom_site_label_1
_geom_angle_atom_site_label_2
_geom_angle_atom_site_label_3
_geom_angle
_geom_angle_site_symmetry_1
_geom_angle_site_symmetry_3
O18 W1 O32 103.7(8) . .
O18 W1 O35 102.1(8) . .
O32 W1 O35 91.3(7) . .
O18 W1 O26 99.0(8) . .
O32 W1 O26 90.4(7) . .
O35 W1 O26 157.8(7) . .
O18 W1 O22 99.6(8) . .
O32 W1 O22 156.6(7) . .
O35 W1 O22 84.4(7) . .
O26 W1 O22 85.4(7) . .
O18 W1 O4 171.8(8) . .
O32 W1 O4 73.3(6) . .
O35 W1 O4 85.7(6) . .
O26 W1 O4 73.6(6) . .
O22 W1 O4 83.5(6) . .
O14 W2 O23 102.9(7) . .
O14 W2 O8 98.9(7) . .
O23 W2 O8 94.3(7) . .
O14 W2 O29 102.2(8) . .
O23 W2 O29 87.3(7) . .
O8 W2 O29 157.9(7) . .
O14 W2 O25 99.1(7) . .
O23 W2 O25 157.7(7) . .
O8 W2 O25 85.9(7) . .
O29 W2 O25 84.5(7) . .
O14 W2 O5 169.2(6) . .
O23 W2 O5 86.6(6) . .
O8 W2 O5 75.2(6) . .
O29 W2 O5 83.0(7) . .
O25 W2 O5 71.8(6) . .
O33 W3 O27 105.1(8) . .
O33 W3 O12 103.6(8) . .
O27 W3 O12 94.7(7) . .
O33 W3 O10 96.8(8) . .
O27 W3 O10 92.5(7) . .
O12 W3 O10 155.7(7) . .
O33 W3 O21 91.4(7) . .
O27 W3 O21 163.3(7) . .
O12 W3 O21 83.3(7) . .
O10 W3 O21 83.2(7) . .
O33 W3 O3 160.9(7) . .
O27 W3 O3 91.3(6) . .
O12 W3 O3 84.3(6) . .
O10 W3 O3 72.4(6) . .
O21 W3 O3 72.0(6) . .
O19 W4 O13 104.8(8) . .
O19 W4 O12 103.0(8) . .
O13 W4 O12 92.7(7) . .
O19 W4 O31 100.3(8) . .
O13 W4 O31 92.9(7) . .
O12 W4 O31 153.7(7) . .
O19 W4 O32 93.9(7) . .
O13 W4 O32 161.3(7) . .
O12 W4 O32 83.6(6) . .
O31 W4 O32 83.0(7) . .
O19 W4 O4 163.0(7) . .
O13 W4 O4 90.9(6) . .
O12 W4 O4 82.6(6) . .
O31 W4 O4 71.7(6) . .
O32 W4 O4 70.5(6) . .
O1 W5 O11 102.1(7) . .
O1 W5 O25 100.2(8) . .
O11 W5 O25 90.8(7) . .
O1 W5 O22 100.4(7) . .
O11 W5 O22 87.4(7) . .
O25 W5 O22 159.2(7) . .
O1 W5 O7 98.5(7) . .
O11 W5 O7 159.2(7) . .
O25 W5 O7 88.3(7) . .
O22 W5 O7 86.2(7) . .
O1 W5 O5 171.1(7) . .
O11 W5 O5 85.5(6) . .
O25 W5 O5 74.9(6) . .
O22 W5 O5 84.3(6) . .
O7 W5 O5 74.1(6) . .
O36 W6 O34 105.5(8) . .
O36 W6 O17 101.4(8) . .
O34 W6 O17 89.5(7) . .
O36 W6 O7 96.8(8) . .
O34 W6 O7 157.6(7) . .
O17 W6 O7 87.8(7) . .
O36 W6 O8 98.8(8) . .
O34 W6 O8 89.3(7) . .
O17 W6 O8 159.3(7) . .
O7 W6 O8 85.5(7) . .
O36 W6 O5 166.7(7) . .
O34 W6 O5 85.9(6) . .
O17 W6 O5 85.3(6) . .
O7 W6 O5 71.7(6) . .
O8 W6 O5 74.0(6) . .
O24 W7 O29 101.4(8) . .
O24 W7 O28 101.4(8) . .
O29 W7 O28 86.1(7) . .
O24 W7 O16 100.0(9) . .
O29 W7 O16 89.7(7) . .
O28 W7 O16 158.6(7) . .
O24 W7 O10 99.1(8) . .
O29 W7 O10 159.3(7) . .
O28 W7 O10 87.9(7) . .
O16 W7 O10 88.6(7) . .
O24 W7 O3 170.9(8) . .
O29 W7 O3 86.7(7) . .
O28 W7 O3 83.1(6) . .
O16 W7 O3 75.7(7) . .
O10 W7 O3 73.0(6) . .
O38 W8 O9 100.5(8) . .
O38 W8 O30 99.1(7) . .
O9 W8 O30 96.8(7) . .
O38 W8 O6 98.2(7) . .
O9 W8 O6 92.3(7) . .
O30 W8 O6 158.6(7) . .
O38 W8 O34 91.6(7) . .
O9 W8 O34 166.8(7) . .
O30 W8 O34 86.4(6) . .
O6 W8 O34 80.6(6) . .
O38 W8 O2 171.9(7) . .
O9 W8 O2 85.9(7) . .
O30 W8 O2 75.0(6) . .
O6 W8 O2 86.4(6) . .
O34 W8 O2 82.6(6) . .
O39 W9 O21 102.1(9) . .
O39 W9 O35 102.4(9) . .
O21 W9 O35 91.6(8) . .
O39 W9 O11 101.8(8) . .
O21 W9 O11 156.1(7) . .
O35 W9 O11 84.1(7) . .
O39 W9 O16 100.8(9) . .
O21 W9 O16 90.7(8) . .
O35 W9 O16 155.6(7) . .
O11 W9 O16 84.1(7) . .
O39 W9 O3 171.8(8) . .
O21 W9 O3 74.0(6) . .
O35 W9 O3 85.0(6) . .
O11 W9 O3 82.2(6) . .
O16 W9 O3 72.3(6) . .
O20 W10 O15 100.4(9) . .
O20 W10 O28 101.7(9) . .
O15 W10 O28 97.7(7) . .
O20 W10 O30 96.1(8) . .
O15 W10 O30 94.4(7) . .
O28 W10 O30 156.3(7) . .
O20 W10 O23 93.4(8) . .
O15 W10 O23 166.1(7) . .
O28 W10 O23 81.2(7) . .
O30 W10 O23 82.2(7) . .
O20 W10 O2 168.2(8) . .
O15 W10 O2 86.3(6) . .
O28 W10 O2 87.0(6) . .
O30 W10 O2 73.5(6) . .
O23 W10 O2 79.8(6) . .
O37 W11 O6 103.1(8) . .
O37 W11 O31 99.0(8) . .
O6 W11 O31 90.8(7) . .
O37 W11 O17 101.7(8) . .
O6 W11 O17 86.5(7) . .
O31 W11 O17 159.1(7) . .
O37 W11 O26 99.3(8) . .
O6 W11 O26 157.2(7) . .
O31 W11 O26 90.2(7) . .
O17 W11 O26 84.5(7) . .
O37 W11 O4 170.3(7) . .
O6 W11 O4 83.5(6) . .
O31 W11 O4 73.5(6) . .
O17 W11 O4 85.6(6) . .
O26 W11 O4 75.0(6) . .
O2 Si1 O5 108.1(8) . .
O2 Si1 O4 111.5(8) . .
O5 Si1 O4 108.3(8) . .
O2 Si1 O3 111.4(8) . .
O5 Si1 O3 109.3(8) . .
O4 Si1 O3 108.2(8) . .
O13 Ce1 O27 68.0(5) . .
O13 Ce1 O15 109.9(5) . .
O27 Ce1 O15 70.4(5) . .
O13 Ce1 O1W 138.4(6) . .
O27 Ce1 O1W 73.1(6) . .
O15 Ce1 O1W 68.6(6) . .
O13 Ce1 O9 71.3(5) . .
O27 Ce1 O9 108.1(5) . .
O15 Ce1 O9 71.7(5) . .
O1W Ce1 O9 137.0(6) . .
O13 Ce1 O2W 124.1(6) . .
O27 Ce1 O2W 131.1(6) . .
O15 Ce1 O2W 125.9(6) . .
O1W Ce1 O2W 73.2(7) . .
O9 Ce1 O2W 120.8(6) . .
O13 Ce1 O33 76.2(6) . 3_665
O27 Ce1 O33 71.0(5) . 3_665
O15 Ce1 O33 134.4(6) . 3_665
O1W Ce1 O33 77.8(6) . 3_665
O9 Ce1 O33 144.6(6) . 3_665
O2W Ce1 O33 68.0(6) . 3_665
O13 Ce1 O3W 138.6(6) . .
O27 Ce1 O3W 137.4(5) . .
O15 Ce1 O3W 68.7(6) . .
O1W Ce1 O3W 81.4(6) . .
O9 Ce1 O3W 69.4(5) . .
O2W Ce1 O3W 69.0(6) . .
O33 Ce1 O3W 136.0(6) 3_665 .
O13 Ce1 O4W 71.0(6) . .
O27 Ce1 O4W 136.7(5) . .
O15 Ce1 O4W 138.7(6) . .
O1W Ce1 O4W 138.8(6) . .
O9 Ce1 O4W 69.9(6) . .
O2W Ce1 O4W 65.6(6) . .
O33 Ce1 O4W 86.7(6) 3_665 .
O3W Ce1 O4W 84.0(6) . .
O14 Ce2 O1 68.1(6) . 3_766
O14 Ce2 O38 134.3(5) . 2_745
O1 Ce2 O38 112.5(5) 3_766 2_745
O14 Ce2 O9W 143.0(8) . .
O1 Ce2 O9W 135.4(7) 3_766 .
O38 Ce2 O9W 70.5(7) 2_745 .
O14 Ce2 O6W 77.5(6) . .
O1 Ce2 O6W 133.7(7) 3_766 .
O38 Ce2 O6W 71.5(6) 2_745 .
O9W Ce2 O6W 90.4(8) . .
O14 Ce2 O7W 135.1(6) . .
O1 Ce2 O7W 67.3(6) 3_766 .
O38 Ce2 O7W 70.3(6) 2_745 .
O9W Ce2 O7W 73.2(8) . .
O6W Ce2 O7W 141.6(7) . .
O14 Ce2 O5W 72.2(7) . .
O1 Ce2 O5W 124.2(7) 3_766 .
O38 Ce2 O5W 123.3(7) 2_745 .
O9W Ce2 O5W 70.8(8) . .
O6W Ce2 O5W 69.0(8) . .
O7W Ce2 O5W 132.0(8) . .
O14 Ce2 O10W 88.0(7) . .
O1 Ce2 O10W 70.7(7) 3_766 .
O38 Ce2 O10W 136.9(7) 2_745 .
O9W Ce2 O10W 78.6(9) . .
O6W Ce2 O10W 139.1(8) . .
O7W Ce2 O10W 72.5(7) . .
O5W Ce2 O10W 70.2(8) . .
O14 Ce2 O8W 73.1(6) . .
O1 Ce2 O8W 67.7(6) 3_766 .
O38 Ce2 O8W 66.5(6) 2_745 .
O9W Ce2 O8W 136.8(8) . .
O6W Ce2 O8W 73.5(7) . .
O7W Ce2 O8W 94.8(7) . .
O5W Ce2 O8W 133.2(7) . .
O10W Ce2 O8W 138.2(7) . .
W5 O1 Ce2 161.9(9) . 3_766
Si1 O2 W8 128.4(9) . .
Si1 O2 W10 128.2(9) . .
W8 O2 W10 94.6(6) . .
Si1 O3 W3 122.6(8) . .
Si1 O3 W7 123.0(8) . .
W3 O3 W7 94.5(6) . .
Si1 O3 W9 123.9(8) . .
W3 O3 W9 93.7(5) . .
W7 O3 W9 90.5(5) . .
Si1 O4 W11 124.3(8) . .
Si1 O4 W4 123.0(8) . .
W11 O4 W4 91.8(5) . .
Si1 O4 W1 124.2(8) . .
W11 O4 W1 90.9(5) . .
W4 O4 W1 93.3(5) . .
Si1 O5 W5 126.9(9) . .
Si1 O5 W2 121.8(8) . .
W5 O5 W2 92.9(6) . .
Si1 O5 W6 122.3(9) . .
W5 O5 W6 93.0(6) . .
W2 O5 W6 90.6(5) . .
W11 O6 W8 155.7(10) . .
W5 O7 W6 121.1(8) . .
W2 O8 W6 120.0(8) . .
W8 O9 Ce1 139.4(9) . .
W7 O10 W3 120.0(8) . .
W5 O11 W9 152.0(10) . .
W3 O12 W4 142.8(9) . .
W4 O13 Ce1 159.3(9) . .
W2 O14 Ce2 152.8(9) . .
W10 O15 Ce1 139.4(8) . .
W7 O16 W9 121.4(9) . .
W6 O17 W11 147.6(9) . .
W10 O20 Ce3 141.3(11) . 4_575
W9 O21 W3 120.3(9) . .
W5 O22 W1 149.7(9) . .
W2 O23 W10 151.2(9) . .
W5 O25 W2 120.3(8) . .
W1 O26 W11 120.2(8) . .
W3 O27 Ce1 155.8(8) . .
W10 O28 W7 155.0(10) . .
W7 O29 W2 149.8(10) . .
W8 O30 W10 114.3(8) . .
W11 O31 W4 122.9(9) . .
W1 O32 W4 122.9(8) . .
W3 O33 Ce1 153.0(10) . 3_665
W6 O34 W8 149.3(9) . .
W1 O35 W9 155.0(9) . .
W6 O36 Ce3 147.8(10) . .
W8 O38 Ce2 152.6(9) . 2_755
O14W Ce3 O16W 135.8(13) . .
O14W Ce3 O15W 71.6(11) . .
O16W Ce3 O15W 139.3(14) . .
O14W Ce3 O13W 69.6(10) . .
O16W Ce3 O13W 139.9(14) . .
O15W Ce3 O13W 69.5(10) . .
O14W Ce3 O12W 91.4(11) . .
O16W Ce3 O12W 77.4(14) . .
O15W Ce3 O12W 71.7(10) . .
O13W Ce3 O12W 140.6(10) . .
O14W Ce3 O11W 88.0(10) . .
O16W Ce3 O11W 76.0(13) . .
O15W Ce3 O11W 143.3(10) . .
O13W Ce3 O11W 74.9(9) . .
O12W Ce3 O11W 140.8(8) . .
O14W Ce3 O36 140.3(8) . .
O16W Ce3 O36 74.0(12) . .
O15W Ce3 O36 103.0(9) . .
O13W Ce3 O36 71.7(8) . .
O12W Ce3 O36 125.1(8) . .
O11W Ce3 O36 73.4(7) . .
O14W Ce3 O20 65.2(8) . 4_576
O16W Ce3 O20 70.6(12) . 4_576
O15W Ce3 O20 123.5(9) . 4_576
O13W Ce3 O20 122.3(9) . 4_576
O12W Ce3 O20 74.7(8) . 4_576
O11W Ce3 O20 69.6(7) . 4_576
O36 Ce3 O20 133.6(6) . 4_576

loop_
_geom_bond_atom_site_label_1
_geom_bond_atom_site_label_2
_geom_bond_distance
_geom_bond_site_symmetry_2
W1 O18 1.707(18) .
W1 O32 1.847(16) .
W1 O35 1.893(18) .
W1 O26 1.929(16) .
W1 O22 1.970(15) .
W1 O4 2.395(15) .
W2 O14 1.748(16) .
W2 O23 1.826(16) .
W2 O8 1.912(17) .
W2 O29 1.940(17) .
W2 O25 1.984(17) .
W2 O5 2.354(15) .
W3 O33 1.752(17) .
W3 O27 1.773(16) .
W3 O12 1.894(15) .
W3 O10 1.980(16) .
W3 O21 2.131(17) .
W3 O3 2.293(15) .
W4 O19 1.707(18) .
W4 O13 1.753(16) .
W4 O12 1.923(16) .
W4 O31 1.945(16) .
W4 O32 2.082(16) .
W4 O4 2.353(15) .
W5 O1 1.723(16) .
W5 O11 1.884(16) .
W5 O25 1.896(17) .
W5 O22 1.898(16) .
W5 O7 1.922(16) .
W5 O5 2.287(16) .
W6 O36 1.713(18) .
W6 O34 1.845(15) .
W6 O17 1.876(17) .
W6 O7 1.954(16) .
W6 O8 1.962(17) .
W6 O5 2.366(16) .
W7 O24 1.72(2) .
W7 O29 1.883(17) .
W7 O28 1.909(17) .
W7 O16 1.909(17) .
W7 O10 1.922(16) .
W7 O3 2.309(16) .
W8 O38 1.745(16) .
W8 O9 1.752(16) .
W8 O30 1.916(17) .
W8 O6 1.942(18) .
W8 O34 2.085(15) .
W8 O2 2.218(16) .
W9 O39 1.692(19) .
W9 O21 1.833(17) .
W9 O35 1.908(17) .
W9 O11 1.945(16) .
W9 O16 1.945(18) .
W9 O3 2.425(15) .
W10 O20 1.736(18) .
W10 O15 1.763(16) .
W10 O28 1.906(17) .
W10 O30 1.978(16) .
W10 O23 2.079(15) .
W10 O2 2.233(15) .
W11 O37 1.699(18) .
W11 O6 1.878(18) .
W11 O31 1.878(17) .
W11 O17 1.950(17) .
W11 O26 1.950(15) .
W11 O4 2.322(16) .
Si1 O2 1.621(16) .
Si1 O5 1.642(16) .
Si1 O4 1.649(16) .
Si1 O3 1.660(17) .
Ce1 O13 2.466(16) .
Ce1 O27 2.478(16) .
Ce1 O15 2.487(16) .
Ce1 O1W 2.513(18) .
Ce1 O9 2.521(16) .
Ce1 O2W 2.525(18) .
Ce1 O33 2.526(17) 3_665
Ce1 O3W 2.579(17) .
Ce1 O4W 2.67(2) .
Ce2 O14 2.502(16) .
Ce2 O1 2.506(16) 3_766
Ce2 O38 2.517(16) 2_745
Ce2 O9W 2.52(3) .
Ce2 O6W 2.53(2) .
Ce2 O7W 2.543(19) .
Ce2 O5W 2.56(2) .
Ce2 O10W 2.56(2) .
Ce2 O8W 2.61(2) .
O1 Ce2 2.506(16) 3_766
O20 Ce3 2.74(2) 4_575
O33 Ce1 2.526(17) 3_665
O36 Ce3 2.739(18) .
O38 Ce2 2.517(16) 2_755
Ce3 O14W 2.43(3) .
Ce3 O16W 2.49(5) .
Ce3 O15W 2.51(3) .
Ce3 O13W 2.51(3) .
Ce3 O12W 2.56(3) .
Ce3 O11W 2.65(3) .
Ce3 O20 2.74(2) 4_576
